data_4328234
loop_
_publ_author_name
'Avia Tzubery'
'Edit Y. Tshuva'

_publ_section_title
;
 Cytotoxicity and Hydrolysis of trans-Ti(IV) Complexes of Salen Ligands:
 Structure-Activity Relationship Studies
;
_journal_name_full 'Inorganic Chemistry'
_journal_page_first 1796
_journal_page_last 1804
_journal_paper_doi 10.1021/ic202092u
_journal_volume 51
_journal_year 2012
_chemical_formula_moiety 'C38 H36 N2 O4 Ti'
_chemical_formula_sum 'C38 H36 N2 O4 Ti'
_chemical_formula_weight 632.59
_chemical_name_systematic
; 
 ? 
;
_space_group_IT_number 14
_symmetry_cell_setting monoclinic
_symmetry_space_group_name_Hall '-P 2yn'
_symmetry_space_group_name_H-M 'P 1 21/n 1'
_atom_sites_solution_hydrogens geom
_atom_sites_solution_primary direct
_atom_sites_solution_secondary difmap
_audit_creation_method SHELXL-97
_cell_angle_alpha 90.00
_cell_angle_beta 100.4370(10)
_cell_angle_gamma 90.00
_cell_formula_units_Z 4
_cell_length_a 13.1517(9)
_cell_length_b 14.2807(10)
_cell_length_c 16.9892(11)
_cell_measurement_temperature 173(1)
_cell_volume 3138.0(4)
_computing_cell_refinement 'Bruker SMART'
_computing_data_collection 'Bruker SMART'
_computing_data_reduction 'Bruker SAINT'
_computing_molecular_graphics 'Bruker SHELXTL'
_computing_publication_material 'Bruker SHELXTL'
_computing_structure_refinement 'SHELXL-97 (Sheldrick, 1997)'
_computing_structure_solution 'SHELXS-97 (Sheldrick, 1990)'
_diffrn_ambient_temperature 173(1)
_diffrn_measured_fraction_theta_full 0.997
_diffrn_measured_fraction_theta_max 0.997
_diffrn_measurement_device_type 'CCD area detector'
_diffrn_measurement_method 'phi and omega scans'
_diffrn_radiation_monochromator graphite
_diffrn_radiation_source 'fine-focus sealed tube'
_diffrn_radiation_type MoK\a
_diffrn_radiation_wavelength 0.71073
_diffrn_reflns_av_R_equivalents 0.0766
_diffrn_reflns_av_sigmaI/netI 0.0632
_diffrn_reflns_limit_h_max 16
_diffrn_reflns_limit_h_min -16
_diffrn_reflns_limit_k_max 18
_diffrn_reflns_limit_k_min -18
_diffrn_reflns_limit_l_max 21
_diffrn_reflns_limit_l_min -21
_diffrn_reflns_number 34149
_diffrn_reflns_theta_full 27.00
_diffrn_reflns_theta_max 27.00
_diffrn_reflns_theta_min 2.12
_exptl_absorpt_coefficient_mu 0.317
_exptl_absorpt_correction_type none
_exptl_crystal_colour red
_exptl_crystal_density_diffrn 1.339
_exptl_crystal_description shapeless
_exptl_crystal_F_000 1328
_exptl_crystal_size_max 0.23
_exptl_crystal_size_mid 0.18
_exptl_crystal_size_min 0.07
_refine_diff_density_max 0.364
_refine_diff_density_min -0.437
_refine_diff_density_rms 0.071
_refine_ls_extinction_method none
_refine_ls_goodness_of_fit_ref 1.150
_refine_ls_hydrogen_treatment constr
_refine_ls_matrix_type full
_refine_ls_number_parameters 412
_refine_ls_number_reflns 6828
_refine_ls_number_restraints 0
_refine_ls_restrained_S_all 1.150
_refine_ls_R_factor_all 0.0937
_refine_ls_R_factor_gt 0.0707
_refine_ls_shift/su_max 0.001
_refine_ls_shift/su_mean 0.000
_refine_ls_structure_factor_coef Fsqd
_refine_ls_weighting_details 'calc w=1/[\s^2^(Fo^2^)+(0.0521P)^2^+2.2711P] where P=(Fo^2^+2Fc^2^)/3'
_refine_ls_weighting_scheme calc
_refine_ls_wR_factor_gt 0.1399
_refine_ls_wR_factor_ref 0.1484
_reflns_number_gt 5465
_reflns_number_total 6828
_reflns_threshold_expression >2sigma(I)
_cod_data_source_file ic202092u_si_002_2.cif
_cod_data_source_block Lig2Ti(O2ArMe2)2
_cod_database_code 4328234

loop_
_symmetry_equiv_pos_as_xyz
'x, y, z'
'-x+1/2, y+1/2, -z+1/2'
'-x, -y, -z'
'x-1/2, -y-1/2, z-1/2'

loop_
_atom_site_label
_atom_site_type_symbol
_atom_site_fract_x
_atom_site_fract_y
_atom_site_fract_z
_atom_site_U_iso_or_equiv
_atom_site_adp_type
_atom_site_occupancy
_atom_site_symmetry_multiplicity
_atom_site_calc_flag
_atom_site_refinement_flags
C1 C 0.8224(2) 0.56016(19) 0.59629(17) 0.0201(6) Uani 1 1 d .
C2 C 0.8012(2) 0.6453(2) 0.63047(18) 0.0238(6) Uani 1 1 d .
H2 H 0.7324 0.6685 0.6216 0.029 Uiso 1 1 calc R
C3 C 0.8790(2) 0.6960(2) 0.67686(18) 0.0260(7) Uani 1 1 d .
H3 H 0.8621 0.7530 0.7002 0.031 Uiso 1 1 calc R
C4 C 0.9814(2) 0.6665(2) 0.69066(17) 0.0235(6) Uani 1 1 d .
C5 C 1.0029(2) 0.5816(2) 0.65908(17) 0.0237(6) Uani 1 1 d .
H5 H 1.0721 0.5594 0.6686 0.028 Uiso 1 1 calc R
C6 C 0.9250(2) 0.5265(2) 0.61290(17) 0.0213(6) Uani 1 1 d .
C7 C 0.9546(2) 0.4381(2) 0.58413(17) 0.0205(6) Uani 1 1 d .
H7 H 1.0264 0.4240 0.5930 0.025 Uiso 1 1 calc R
C8 C 0.9321(2) 0.29033(19) 0.52194(15) 0.0175(6) Uani 1 1 d .
C9 C 1.0314(2) 0.2771(2) 0.50625(16) 0.0204(6) Uani 1 1 d .
H9 H 1.0802 0.3267 0.5147 0.025 Uiso 1 1 calc R
C10 C 1.0587(2) 0.1917(2) 0.47836(18) 0.0249(7) Uani 1 1 d .
H10 H 1.1267 0.1826 0.4681 0.030 Uiso 1 1 calc R
C11 C 0.9878(2) 0.1191(2) 0.46523(17) 0.0247(7) Uani 1 1 d .
H11 H 1.0069 0.0609 0.4450 0.030 Uiso 1 1 calc R
C12 C 0.8891(2) 0.13100(19) 0.48154(17) 0.0226(6) Uani 1 1 d .
H12 H 0.8409 0.0809 0.4731 0.027 Uiso 1 1 calc R
C13 C 0.8610(2) 0.21623(19) 0.51016(16) 0.0177(6) Uani 1 1 d .
C14 C 0.7003(2) 0.1743(2) 0.54330(17) 0.0227(6) Uani 1 1 d .
H14 H 0.7284 0.1132 0.5529 0.027 Uiso 1 1 calc R
C15 C 0.5943(2) 0.1868(2) 0.55113(18) 0.0251(7) Uani 1 1 d .
C16 C 0.5415(2) 0.1107(2) 0.57644(19) 0.0298(7) Uani 1 1 d .
H16 H 0.5788 0.0546 0.5913 0.036 Uiso 1 1 calc R
C17 C 0.4382(2) 0.1135(2) 0.58079(19) 0.0322(8) Uani 1 1 d .
C18 C 0.3860(2) 0.1972(2) 0.55773(19) 0.0310(8) Uani 1 1 d .
H18 H 0.3146 0.2013 0.5602 0.037 Uiso 1 1 calc R
C19 C 0.4340(2) 0.2738(2) 0.53153(18) 0.0276(7) Uani 1 1 d .
H19 H 0.3953 0.3288 0.5153 0.033 Uiso 1 1 calc R
C20 C 0.5398(2) 0.2710(2) 0.52867(16) 0.0218(6) Uani 1 1 d .
C21 C 1.0660(3) 0.7292(2) 0.7345(2) 0.0336(8) Uani 1 1 d .
H21A H 1.1272 0.6914 0.7552 0.050 Uiso 1 1 calc R
H21B H 1.0417 0.7602 0.7791 0.050 Uiso 1 1 calc R
H21C H 1.0838 0.7766 0.6976 0.050 Uiso 1 1 calc R
C22 C 0.3856(3) 0.0302(3) 0.6108(2) 0.0446(9) Uani 1 1 d .
H22A H 0.4209 -0.0274 0.5996 0.067 Uiso 1 1 calc R
H22B H 0.3133 0.0278 0.5836 0.067 Uiso 1 1 calc R
H22C H 0.3886 0.0361 0.6686 0.067 Uiso 1 1 calc R
C23 C 0.7315(2) 0.3904(2) 0.71250(17) 0.0210(6) Uani 1 1 d .
C24 C 0.6588(2) 0.4512(2) 0.73546(19) 0.0269(7) Uani 1 1 d .
C25 C 0.6672(3) 0.4711(2) 0.8170(2) 0.0377(9) Uani 1 1 d .
H25 H 0.6193 0.5128 0.8340 0.045 Uiso 1 1 calc R
C26 C 0.7441(3) 0.4311(2) 0.8731(2) 0.0404(9) Uani 1 1 d .
H26 H 0.7481 0.4447 0.9283 0.048 Uiso 1 1 calc R
C27 C 0.8148(3) 0.3718(2) 0.84931(19) 0.0354(8) Uani 1 1 d .
H27 H 0.8682 0.3459 0.8884 0.043 Uiso 1 1 calc R
C28 C 0.8098(2) 0.3490(2) 0.76943(18) 0.0267(7) Uani 1 1 d .
C29 C 0.5734(3) 0.4924(2) 0.6741(2) 0.0378(8) Uani 1 1 d .
H29A H 0.6033 0.5321 0.6371 0.057 Uiso 1 1 calc R
H29B H 0.5278 0.5301 0.7011 0.057 Uiso 1 1 calc R
H29C H 0.5335 0.4417 0.6441 0.057 Uiso 1 1 calc R
C30 C 0.8810(3) 0.2784(3) 0.7432(2) 0.0454(10) Uani 1 1 d .
H30A H 0.9234 0.2496 0.7904 0.068 Uiso 1 1 calc R
H30B H 0.9259 0.3094 0.7111 0.068 Uiso 1 1 calc R
H30C H 0.8401 0.2299 0.7111 0.068 Uiso 1 1 calc R
C31 C 0.6953(2) 0.4065(2) 0.33841(16) 0.0188(6) Uani 1 1 d .
C32 C 0.6609(2) 0.3270(2) 0.29235(17) 0.0208(6) Uani 1 1 d .
C33 C 0.6293(2) 0.3382(2) 0.21059(18) 0.0274(7) Uani 1 1 d .
H33 H 0.6059 0.2852 0.1785 0.033 Uiso 1 1 calc R
C34 C 0.6310(3) 0.4249(2) 0.17470(19) 0.0329(8) Uani 1 1 d .
H34 H 0.6078 0.4314 0.1187 0.040 Uiso 1 1 calc R
C35 C 0.6667(2) 0.5022(2) 0.22074(18) 0.0288(7) Uani 1 1 d .
H35 H 0.6692 0.5615 0.1957 0.035 Uiso 1 1 calc R
C36 C 0.6988(2) 0.4945(2) 0.30251(17) 0.0206(6) Uani 1 1 d .
C37 C 0.6594(3) 0.2326(2) 0.33105(19) 0.0305(7) Uani 1 1 d .
H37A H 0.6361 0.1853 0.2899 0.046 Uiso 1 1 calc R
H37B H 0.6120 0.2340 0.3694 0.046 Uiso 1 1 calc R
H37C H 0.7291 0.2169 0.3591 0.046 Uiso 1 1 calc R
C38 C 0.7338(3) 0.5790(2) 0.35308(19) 0.0299(7) Uani 1 1 d .
H38A H 0.7568 0.6277 0.3197 0.045 Uiso 1 1 calc R
H38B H 0.7911 0.5615 0.3959 0.045 Uiso 1 1 calc R
H38C H 0.6762 0.6029 0.3767 0.045 Uiso 1 1 calc R
N1 N 0.89216(17) 0.37552(15) 0.54713(13) 0.0171(5) Uani 1 1 d .
N2 N 0.76106(18) 0.23842(16) 0.52444(14) 0.0194(5) Uani 1 1 d .
O1 O 0.74848(15) 0.51538(14) 0.54715(12) 0.0231(5) Uani 1 1 d .
O2 O 0.58452(15) 0.34497(14) 0.50262(12) 0.0240(5) Uani 1 1 d .
O3 O 0.72580(15) 0.36762(14) 0.63507(11) 0.0238(5) Uani 1 1 d .
O4 O 0.72610(15) 0.39847(13) 0.41820(11) 0.0229(5) Uani 1 1 d .
Ti1 Ti 0.72489(4) 0.38543(3) 0.52654(3) 0.01714(14) Uani 1 1 d .

loop_
_atom_site_aniso_label
_atom_site_aniso_U_11
_atom_site_aniso_U_22
_atom_site_aniso_U_33
_atom_site_aniso_U_23
_atom_site_aniso_U_13
_atom_site_aniso_U_12
C1 0.0259(16) 0.0166(14) 0.0175(14) 0.0002(11) 0.0035(12) -0.0001(12)
C2 0.0248(16) 0.0193(15) 0.0282(17) -0.0014(12) 0.0074(13) 0.0022(12)
C3 0.0362(18) 0.0191(15) 0.0236(16) -0.0054(12) 0.0080(13) 0.0018(13)
C4 0.0293(16) 0.0222(15) 0.0186(15) -0.0025(12) 0.0034(12) -0.0034(13)
C5 0.0244(16) 0.0245(16) 0.0218(16) 0.0004(12) 0.0035(12) 0.0004(12)
C6 0.0223(15) 0.0207(15) 0.0210(15) -0.0017(12) 0.0039(12) 0.0000(12)
C7 0.0195(15) 0.0209(15) 0.0212(15) -0.0014(12) 0.0043(12) 0.0012(11)
C8 0.0235(15) 0.0159(14) 0.0121(13) 0.0023(11) 0.0008(11) 0.0036(11)
C9 0.0230(15) 0.0216(15) 0.0181(14) 0.0029(12) 0.0075(12) -0.0013(12)
C10 0.0236(16) 0.0271(16) 0.0250(16) 0.0001(13) 0.0071(13) 0.0063(13)
C11 0.0321(17) 0.0205(15) 0.0218(15) -0.0010(12) 0.0053(13) 0.0063(13)
C12 0.0274(16) 0.0161(15) 0.0240(16) 0.0016(12) 0.0040(13) 0.0017(12)
C13 0.0198(14) 0.0192(14) 0.0135(13) 0.0003(11) 0.0012(11) 0.0023(11)
C14 0.0265(16) 0.0188(15) 0.0233(16) -0.0012(12) 0.0059(13) 0.0007(12)
C15 0.0266(16) 0.0239(16) 0.0250(16) -0.0060(13) 0.0048(13) -0.0025(13)
C16 0.0294(17) 0.0274(17) 0.0342(18) -0.0034(14) 0.0097(14) -0.0019(14)
C17 0.0292(17) 0.0383(19) 0.0308(18) -0.0110(15) 0.0097(14) -0.0113(15)
C18 0.0204(16) 0.043(2) 0.0302(18) -0.0132(15) 0.0066(13) -0.0062(14)
C19 0.0228(16) 0.0356(18) 0.0228(16) -0.0055(13) -0.0003(13) 0.0008(13)
C20 0.0209(15) 0.0281(16) 0.0152(14) -0.0052(12) 0.0003(12) -0.0027(12)
C21 0.0345(19) 0.0311(18) 0.0329(19) -0.0046(15) -0.0002(15) -0.0074(14)
C22 0.045(2) 0.045(2) 0.048(2) -0.0062(18) 0.0206(18) -0.0184(18)
C23 0.0223(15) 0.0220(15) 0.0196(15) -0.0011(12) 0.0060(12) -0.0096(12)
C24 0.0296(17) 0.0236(16) 0.0307(17) -0.0026(13) 0.0139(14) -0.0057(13)
C25 0.056(2) 0.0253(18) 0.039(2) -0.0089(15) 0.0295(18) -0.0102(16)
C26 0.072(3) 0.0324(19) 0.0174(17) -0.0053(14) 0.0114(17) -0.0260(19)
C27 0.042(2) 0.039(2) 0.0234(17) 0.0050(15) 0.0005(15) -0.0184(16)
C28 0.0248(16) 0.0328(17) 0.0219(16) 0.0073(13) 0.0029(13) -0.0093(13)
C29 0.0282(18) 0.040(2) 0.050(2) 0.0008(17) 0.0188(16) 0.0093(15)
C30 0.034(2) 0.068(3) 0.034(2) 0.0177(19) 0.0044(16) 0.0196(18)
C31 0.0136(14) 0.0246(15) 0.0180(14) -0.0017(12) 0.0029(11) 0.0031(11)
C32 0.0172(14) 0.0260(16) 0.0190(15) -0.0008(12) 0.0026(11) 0.0016(12)
C33 0.0273(17) 0.0332(18) 0.0197(16) -0.0053(13) -0.0014(13) 0.0001(14)
C34 0.0353(19) 0.045(2) 0.0170(16) 0.0028(14) -0.0005(14) 0.0061(16)
C35 0.0334(18) 0.0309(18) 0.0224(16) 0.0066(13) 0.0060(13) 0.0050(14)
C36 0.0154(14) 0.0246(15) 0.0221(15) 0.0006(12) 0.0045(11) 0.0015(12)
C37 0.0392(19) 0.0242(17) 0.0255(17) -0.0045(13) -0.0015(14) -0.0035(14)
C38 0.0346(18) 0.0238(16) 0.0312(18) -0.0005(14) 0.0056(14) -0.0010(14)
N1 0.0209(12) 0.0145(12) 0.0162(12) -0.0003(9) 0.0044(9) 0.0007(9)
N2 0.0191(12) 0.0199(12) 0.0187(12) 0.0000(10) 0.0024(10) 0.0012(10)
O1 0.0234(11) 0.0204(10) 0.0236(11) -0.0037(9) -0.0004(9) 0.0013(8)
O2 0.0198(10) 0.0234(11) 0.0272(11) 0.0006(9) 0.0001(9) 0.0010(8)
O3 0.0244(11) 0.0297(12) 0.0173(10) 0.0003(8) 0.0038(8) 0.0067(9)
O4 0.0293(11) 0.0201(11) 0.0178(10) 0.0003(8) 0.0005(8) 0.0009(9)
Ti1 0.0186(3) 0.0161(3) 0.0160(3) -0.0001(2) 0.00112(19) 0.0023(2)

loop_
_atom_type_symbol
_atom_type_description
_atom_type_scat_dispersion_real
_atom_type_scat_dispersion_imag
_atom_type_scat_source
C C 0.0033 0.0016 'International Tables Vol C Tables 4.2.6.8 and 6.1.1.4'
H H 0.0000 0.0000 'International Tables Vol C Tables 4.2.6.8 and 6.1.1.4'
N N 0.0061 0.0033 'International Tables Vol C Tables 4.2.6.8 and 6.1.1.4'
O O 0.0106 0.0060 'International Tables Vol C Tables 4.2.6.8 and 6.1.1.4'
Ti Ti 0.2776 0.4457 'International Tables Vol C Tables 4.2.6.8 and 6.1.1.4'

loop_
_geom_angle_atom_site_label_1
_geom_angle_atom_site_label_2
_geom_angle_atom_site_label_3
_geom_angle
O1 C1 C2 120.2(3)
O1 C1 C6 121.8(2)
C2 C1 C6 118.0(3)
C3 C2 C1 120.7(3)
C3 C2 H2 119.6
C1 C2 H2 119.6
C2 C3 C4 122.3(3)
C2 C3 H3 118.9
C4 C3 H3 118.9
C5 C4 C3 117.5(3)
C5 C4 C21 121.9(3)
C3 C4 C21 120.5(3)
C4 C5 C6 121.9(3)
C4 C5 H5 119.0
C6 C5 H5 119.0
C5 C6 C1 119.5(3)
C5 C6 C7 117.8(3)
C1 C6 C7 122.7(3)
N1 C7 C6 125.8(3)
N1 C7 H7 117.1
C6 C7 H7 117.1
C9 C8 C13 119.6(3)
C9 C8 N1 125.8(3)
C13 C8 N1 114.6(2)
C10 C9 C8 119.9(3)
C10 C9 H9 120.1
C8 C9 H9 120.1
C9 C10 C11 120.5(3)
C9 C10 H10 119.8
C11 C10 H10 119.8
C10 C11 C12 120.2(3)
C10 C11 H11 119.9
C12 C11 H11 119.9
C11 C12 C13 119.8(3)
C11 C12 H12 120.1
C13 C12 H12 120.1
C12 C13 C8 120.0(3)
C12 C13 N2 124.9(3)
C8 C13 N2 115.0(2)
N2 C14 C15 126.1(3)
N2 C14 H14 117.0
C15 C14 H14 117.0
C16 C15 C20 119.2(3)
C16 C15 C14 118.4(3)
C20 C15 C14 122.2(3)
C17 C16 C15 123.0(3)
C17 C16 H16 118.5
C15 C16 H16 118.5
C16 C17 C18 116.7(3)
C16 C17 C22 120.9(3)
C18 C17 C22 122.4(3)
C19 C18 C17 122.6(3)
C19 C18 H18 118.7
C17 C18 H18 118.7
C18 C19 C20 120.3(3)
C18 C19 H19 119.8
C20 C19 H19 119.8
O2 C20 C19 119.5(3)
O2 C20 C15 122.3(3)
C19 C20 C15 118.1(3)
C4 C21 H21A 109.5
C4 C21 H21B 109.5
H21A C21 H21B 109.5
C4 C21 H21C 109.5
H21A C21 H21C 109.5
H21B C21 H21C 109.5
C17 C22 H22A 109.5
C17 C22 H22B 109.5
H22A C22 H22B 109.5
C17 C22 H22C 109.5
H22A C22 H22C 109.5
H22B C22 H22C 109.5
O3 C23 C24 120.3(3)
O3 C23 C28 118.3(3)
C24 C23 C28 121.4(3)
C23 C24 C25 117.8(3)
C23 C24 C29 120.7(3)
C25 C24 C29 121.4(3)
C26 C25 C24 121.1(3)
C26 C25 H25 119.5
C24 C25 H25 119.5
C27 C26 C25 120.1(3)
C27 C26 H26 119.9
C25 C26 H26 119.9
C26 C27 C28 121.3(3)
C26 C27 H27 119.3
C28 C27 H27 119.3
C27 C28 C23 118.2(3)
C27 C28 C30 121.9(3)
C23 C28 C30 119.8(3)
C24 C29 H29A 109.5
C24 C29 H29B 109.5
H29A C29 H29B 109.5
C24 C29 H29C 109.5
H29A C29 H29C 109.5
H29B C29 H29C 109.5
C28 C30 H30A 109.5
C28 C30 H30B 109.5
H30A C30 H30B 109.5
C28 C30 H30C 109.5
H30A C30 H30C 109.5
H30B C30 H30C 109.5
O4 C31 C36 119.2(2)
O4 C31 C32 119.9(3)
C36 C31 C32 120.9(3)
C33 C32 C31 118.2(3)
C33 C32 C37 121.1(3)
C31 C32 C37 120.6(3)
C34 C33 C32 121.3(3)
C34 C33 H33 119.4
C32 C33 H33 119.4
C33 C34 C35 119.8(3)
C33 C34 H34 120.1
C35 C34 H34 120.1
C36 C35 C34 121.0(3)
C36 C35 H35 119.5
C34 C35 H35 119.5
C35 C36 C31 118.8(3)
C35 C36 C38 121.1(3)
C31 C36 C38 120.1(3)
C32 C37 H37A 109.5
C32 C37 H37B 109.5
H37A C37 H37B 109.5
C32 C37 H37C 109.5
H37A C37 H37C 109.5
H37B C37 H37C 109.5
C36 C38 H38A 109.5
C36 C38 H38B 109.5
H38A C38 H38B 109.5
C36 C38 H38C 109.5
H38A C38 H38C 109.5
H38B C38 H38C 109.5
C7 N1 C8 120.0(2)
C7 N1 Ti1 124.63(19)
C8 N1 Ti1 115.24(17)
C14 N2 C13 121.3(2)
C14 N2 Ti1 122.52(19)
C13 N2 Ti1 115.84(18)
C1 O1 Ti1 131.50(18)
C20 O2 Ti1 129.95(18)
C23 O3 Ti1 157.92(19)
C31 O4 Ti1 162.33(19)
O4 Ti1 O3 177.74(9)
O4 Ti1 O1 93.11(9)
O3 Ti1 O1 88.82(9)
O4 Ti1 O2 90.05(9)
O3 Ti1 O2 90.12(9)
O1 Ti1 O2 117.00(9)
O4 Ti1 N2 92.28(9)
O3 Ti1 N2 85.49(9)
O1 Ti1 N2 157.51(9)
O2 Ti1 N2 84.80(9)
O4 Ti1 N1 88.61(9)
O3 Ti1 N1 90.40(9)
O1 Ti1 N1 84.67(8)
O2 Ti1 N1 158.33(9)
N2 Ti1 N1 73.65(9)

loop_
_geom_bond_atom_site_label_1
_geom_bond_atom_site_label_2
_geom_bond_distance
C1 O1 1.326(3)
C1 C2 1.397(4)
C1 C6 1.412(4)
C2 C3 1.378(4)
C2 H2 0.9500
C3 C4 1.390(4)
C3 H3 0.9500
C4 C5 1.376(4)
C4 C21 1.514(4)
C5 C6 1.411(4)
C5 H5 0.9500
C6 C7 1.433(4)
C7 N1 1.296(3)
C7 H7 0.9500
C8 C9 1.392(4)
C8 C13 1.402(4)
C8 N1 1.421(3)
C9 C10 1.380(4)
C9 H9 0.9500
C10 C11 1.385(4)
C10 H10 0.9500
C11 C12 1.385(4)
C11 H11 0.9500
C12 C13 1.386(4)
C12 H12 0.9500
C13 N2 1.415(3)
C14 N2 1.293(4)
C14 C15 1.436(4)
C14 H14 0.9500
C15 C16 1.398(4)
C15 C20 1.415(4)
C16 C17 1.374(4)
C16 H16 0.9500
C17 C18 1.399(5)
C17 C22 1.510(5)
C18 C19 1.377(4)
C18 H18 0.9500
C19 C20 1.402(4)
C19 H19 0.9500
C20 O2 1.323(3)
C21 H21A 0.9800
C21 H21B 0.9800
C21 H21C 0.9800
C22 H22A 0.9800
C22 H22B 0.9800
C22 H22C 0.9800
C23 O3 1.344(3)
C23 C24 1.398(4)
C23 C28 1.409(4)
C24 C25 1.398(4)
C24 C29 1.507(5)
C25 C26 1.382(5)
C25 H25 0.9500
C26 C27 1.371(5)
C26 H26 0.9500
C27 C28 1.386(4)
C27 H27 0.9500
C28 C30 1.497(5)
C29 H29A 0.9800
C29 H29B 0.9800
C29 H29C 0.9800
C30 H30A 0.9800
C30 H30B 0.9800
C30 H30C 0.9800
C31 O4 1.347(3)
C31 C36 1.401(4)
C31 C32 1.406(4)
C32 C33 1.385(4)
C32 C37 1.502(4)
C33 C34 1.382(5)
C33 H33 0.9500
C34 C35 1.386(5)
C34 H34 0.9500
C35 C36 1.381(4)
C35 H35 0.9500
C36 C38 1.505(4)
C37 H37A 0.9800
C37 H37B 0.9800
C37 H37C 0.9800
C38 H38A 0.9800
C38 H38B 0.9800
C38 H38C 0.9800
N1 Ti1 2.169(2)
N2 Ti1 2.154(2)
O1 Ti1 1.903(2)
O2 Ti1 1.907(2)
O3 Ti1 1.859(2)
O4 Ti1 1.853(2)
